data_4500818
loop_
_publ_author_name
'Ghosh, Soumyajit'
'Bag, Partha Pratim'
'Reddy, C. Malla'

_publ_section_title
;
 Co-Crystals of Sulfamethazine with Some Carboxylic Acids and Amides:
 Co-Former Assisted Tautomerism in an Active Pharmaceutical Ingredient and
 Hydrogen Bond Competition Study
;
_journal_issue 8
_journal_name_full 'Crystal Growth &amp; Design'
_journal_page_first 3489
_journal_paper_doi 10.1021/cg200334m
_journal_volume 11
_journal_year 2011
_chemical_formula_moiety 'C12 H14 N4 O2 S, C6 H8 O2'
_chemical_formula_sum 'C18 H22 N4 O4 S'
_chemical_formula_weight 390.46
_chemical_melting_point 442.65
_chemical_name_systematic
; 
 ? 
;
_space_group_IT_number 14
_symmetry_cell_setting monoclinic
_symmetry_space_group_name_Hall '-P 2ybc'
_symmetry_space_group_name_H-M 'P 1 21/c 1'
_atom_sites_solution_hydrogens geom
_atom_sites_solution_primary direct
_atom_sites_solution_secondary difmap
_audit_creation_method SHELXL-97
_cell_angle_alpha 90.00
_cell_angle_beta 106.554(3)
_cell_angle_gamma 90.00
_cell_formula_units_Z 4
_cell_length_a 8.6932(4)
_cell_length_b 17.0624(7)
_cell_length_c 14.2695(6)
_cell_measurement_reflns_used 9989
_cell_measurement_temperature 296(2)
_cell_measurement_theta_max 29.57
_cell_measurement_theta_min 2.44
_cell_volume 2028.82(15)
_computing_cell_refinement 'Bruker SMART'
_computing_data_collection 'Bruker SMART'
_computing_data_reduction 'Bruker SAINT'
_computing_molecular_graphics 'Bruker SHELXTL'
_computing_publication_material 'Bruker SHELXTL'
_computing_structure_refinement 'SHELXL-97 (Sheldrick, 1997)'
_computing_structure_solution 'SHELXS-97 (Sheldrick, 1990)'
_diffrn_ambient_temperature 296(2)
_diffrn_measured_fraction_theta_full 1.000
_diffrn_measured_fraction_theta_max 1.000
_diffrn_radiation_monochromator graphite
_diffrn_radiation_source 'fine-focus sealed tube'
_diffrn_radiation_type MoK\a
_diffrn_radiation_wavelength 0.71073
_diffrn_reflns_av_R_equivalents 0.0475
_diffrn_reflns_av_sigmaI/netI 0.0298
_diffrn_reflns_limit_h_max 11
_diffrn_reflns_limit_h_min -10
_diffrn_reflns_limit_k_max 21
_diffrn_reflns_limit_k_min -21
_diffrn_reflns_limit_l_max 18
_diffrn_reflns_limit_l_min -18
_diffrn_reflns_number 45708
_diffrn_reflns_theta_full 27.00
_diffrn_reflns_theta_max 27.00
_diffrn_reflns_theta_min 1.91
_exptl_absorpt_coefficient_mu 0.189
_exptl_absorpt_correction_T_max 0.9366
_exptl_absorpt_correction_T_min 0.913
_exptl_absorpt_correction_type multi-scan
_exptl_absorpt_process_details 'multi-scan absorption correction'
_exptl_crystal_colour colourless
_exptl_crystal_density_diffrn 1.278
_exptl_crystal_density_method 'not measured'
_exptl_crystal_description needle
_exptl_crystal_F_000 824
_exptl_crystal_size_max 0.60
_exptl_crystal_size_mid 0.40
_exptl_crystal_size_min 0.35
_refine_diff_density_max 0.202
_refine_diff_density_min -0.380
_refine_diff_density_rms 0.060
_refine_ls_extinction_method none
_refine_ls_goodness_of_fit_ref 0.910
_refine_ls_hydrogen_treatment mixed
_refine_ls_matrix_type full
_refine_ls_number_parameters 263
_refine_ls_number_reflns 4423
_refine_ls_number_restraints 0
_refine_ls_restrained_S_all 0.910
_refine_ls_R_factor_all 0.0562
_refine_ls_R_factor_gt 0.0412
_refine_ls_shift/su_max 0.042
_refine_ls_shift/su_mean 0.002
_refine_ls_structure_factor_coef Fsqd
_refine_ls_weighting_details 'calc w=1/[\s^2^(Fo^2^)+(0.1110P)^2^+0.8322P] where P=(Fo^2^+2Fc^2^)/3'
_refine_ls_weighting_scheme calc
_refine_ls_wR_factor_gt 0.1230
_refine_ls_wR_factor_ref 0.1587
_reflns_number_gt 3512
_reflns_number_total 4423
_reflns_threshold_expression >2sigma(I)
_cod_data_source_file cg200334m_si_002.cif
_cod_data_source_block cmr_042_sg_1
_cod_depositor_comments
;
The following automatic conversions were performed:

'_symmetry_cell_setting' value 'Monoclinic' changed to 'monoclinic'
according to /home/saulius/struct/CIF-dictionaries/cif_core.dic
dictionary named 'cif_core.dic' version 2.4.1 from 2010-06-29.

Automatic conversion script
Id: cif_fix_values 1715 2011-07-08 13:25:40Z adriana 
;
_cod_original_sg_symbol_H-M 'P2(1)/c  '
_cod_database_code 4500818

loop_
_symmetry_equiv_pos_as_xyz
'x, y, z'
'-x, y+1/2, -z+1/2'
'-x, -y, -z'
'x, -y-1/2, z-1/2'

loop_
_atom_site_label
_atom_site_type_symbol
_atom_site_fract_x
_atom_site_fract_y
_atom_site_fract_z
_atom_site_U_iso_or_equiv
_atom_site_adp_type
_atom_site_occupancy
_atom_site_symmetry_multiplicity
_atom_site_calc_flag
_atom_site_refinement_flags
S1 S 0.54030(5) 0.05159(3) 0.26681(3) 0.04365(17) Uani 1 1 d .
O1 O 0.52042(19) 0.10165(9) 0.34276(11) 0.0594(4) Uani 1 1 d .
O2 O 0.43123(16) -0.01217(9) 0.23520(11) 0.0547(4) Uani 1 1 d .
O3 O 0.28119(18) 0.34408(8) 0.23074(13) 0.0636(4) Uani 1 1 d .
O4 O 0.02641(18) 0.33331(9) 0.14240(13) 0.0590(4) Uani 1 1 d .
N1 N 0.8698(2) 0.11855(9) 0.35745(12) 0.0474(4) Uani 1 1 d .
N2 N 0.71507(19) 0.00726(9) 0.30411(12) 0.0446(4) Uani 1 1 d .
N3 N 0.98505(17) -0.00910(9) 0.36965(10) 0.0386(3) Uani 1 1 d .
C17 C 0.0502(2) 0.17037(11) 0.15520(14) 0.0431(4) Uani 1 1 d .
H17 H -0.0489 0.1927 0.1243 0.052 Uiso 1 1 calc R
C1 C 1.1502(3) 0.10136(14) 0.42257(15) 0.0560(5) Uani 1 1 d .
H1 H 1.2515 0.1229 0.4494 0.067 Uiso 1 1 calc R
C2 C 1.0169(3) 0.14857(12) 0.39699(14) 0.0520(5) Uani 1 1 d .
C3 C 0.8622(2) 0.04146(10) 0.34546(12) 0.0391(4) Uani 1 1 d .
C4 C 0.5387(2) 0.10871(11) 0.16523(14) 0.0440(4) Uani 1 1 d .
C5 C 0.6000(3) 0.18435(12) 0.17428(17) 0.0552(5) Uani 1 1 d .
H5 H 0.6442 0.2061 0.2358 0.066 Uiso 1 1 calc R
C6 C 0.5948(3) 0.22707(13) 0.0913(2) 0.0662(6) Uani 1 1 d .
H6 H 0.6356 0.2778 0.0976 0.079 Uiso 1 1 calc R
C7 C 0.5295(3) 0.19564(14) -0.00174(18) 0.0648(6) Uani 1 1 d .
N4 N 0.5256(5) 0.2360(2) -0.0848(2) 0.1066(11) Uani 1 1 d .
C9 C 0.4700(3) 0.07773(12) 0.07309(16) 0.0555(5) Uani 1 1 d .
H9 H 0.4263 0.0276 0.0669 0.067 Uiso 1 1 calc R
C10 C 0.4660(3) 0.12018(14) -0.00871(17) 0.0679(6) Uani 1 1 d .
H10 H 0.4201 0.0984 -0.0701 0.081 Uiso 1 1 calc R
C11 C 1.1321(2) 0.02137(12) 0.40797(13) 0.0452(4) Uani 1 1 d .
C12 C 1.2691(2) -0.03488(15) 0.43145(18) 0.0617(6) Uani 1 1 d .
H12A H 1.2504 -0.0750 0.4740 0.093 Uiso 1 1 calc R
H12B H 1.3664 -0.0075 0.4633 0.093 Uiso 1 1 calc R
H12C H 1.2785 -0.0583 0.3722 0.093 Uiso 1 1 calc R
C13 C 1.0246(4) 0.23576(14) 0.4090(2) 0.0742(7) Uani 1 1 d .
H13A H 0.9899 0.2602 0.3459 0.111 Uiso 1 1 calc R
H13B H 1.1330 0.2512 0.4412 0.111 Uiso 1 1 calc R
H13C H 0.9559 0.2518 0.4475 0.111 Uiso 1 1 calc R
C14 C -0.0438(4) -0.04902(14) 0.1205(2) 0.0719(7) Uani 1 1 d .
H14A H 0.0657 -0.0637 0.1509 0.108 Uiso 1 1 calc R
H14B H -0.0769 -0.0687 0.0547 0.108 Uiso 1 1 calc R
H14C H -0.1111 -0.0708 0.1568 0.108 Uiso 1 1 calc R
C15 C -0.0581(3) 0.03788(13) 0.11900(16) 0.0536(5) Uani 1 1 d .
H15 H -0.1580 0.0595 0.0885 0.064 Uiso 1 1 calc R
C16 C 0.0614(2) 0.08645(11) 0.15796(14) 0.0456(4) Uani 1 1 d .
H16 H 0.1605 0.0645 0.1897 0.055 Uiso 1 1 calc R
C18 C 0.1723(2) 0.21800(11) 0.19391(15) 0.0488(5) Uani 1 1 d .
H18 H 0.2706 0.1952 0.2256 0.059 Uiso 1 1 calc R
C19 C 0.1644(2) 0.30346(11) 0.19066(14) 0.0444(4) Uani 1 1 d .
H4A H 0.565(4) 0.282(2) -0.074(3) 0.109(13) Uiso 1 1 d .
H5A H 0.470(4) 0.215(2) -0.144(3) 0.100(11) Uiso 1 1 d .
H4 H 0.026(4) 0.3864(19) 0.140(2) 0.087(9) Uiso 1 1 d .
H2 H 0.711(3) -0.0402(16) 0.2927(19) 0.066(8) Uiso 1 1 d .

loop_
_atom_site_aniso_label
_atom_site_aniso_U_11
_atom_site_aniso_U_22
_atom_site_aniso_U_33
_atom_site_aniso_U_23
_atom_site_aniso_U_13
_atom_site_aniso_U_12
S1 0.0417(3) 0.0388(3) 0.0526(3) 0.00302(18) 0.0168(2) 0.00492(17)
O1 0.0686(10) 0.0541(8) 0.0628(9) -0.0014(7) 0.0306(8) 0.0135(7)
O2 0.0421(7) 0.0490(8) 0.0720(10) 0.0082(7) 0.0145(7) -0.0040(6)
O3 0.0558(9) 0.0399(8) 0.0824(11) -0.0030(7) -0.0009(8) -0.0013(6)
O4 0.0500(8) 0.0378(8) 0.0799(10) 0.0007(7) 0.0035(7) 0.0034(6)
N1 0.0609(10) 0.0359(8) 0.0457(8) -0.0038(6) 0.0155(7) -0.0033(7)
N2 0.0410(8) 0.0312(8) 0.0581(10) -0.0022(7) 0.0084(7) 0.0018(6)
N3 0.0393(8) 0.0398(8) 0.0368(7) 0.0038(6) 0.0109(6) -0.0015(6)
C17 0.0441(9) 0.0401(9) 0.0457(9) 0.0039(7) 0.0140(8) 0.0036(7)
C1 0.0552(12) 0.0612(13) 0.0490(11) -0.0016(9) 0.0106(9) -0.0210(10)
C2 0.0725(13) 0.0437(10) 0.0421(10) -0.0053(8) 0.0198(9) -0.0162(10)
C3 0.0471(9) 0.0364(9) 0.0351(8) -0.0001(6) 0.0137(7) -0.0020(7)
C4 0.0420(9) 0.0370(9) 0.0526(10) 0.0048(7) 0.0127(8) 0.0059(7)
C5 0.0595(12) 0.0411(10) 0.0602(12) 0.0010(9) 0.0092(9) -0.0001(9)
C6 0.0703(15) 0.0414(11) 0.0789(16) 0.0139(10) 0.0084(12) -0.0068(10)
C7 0.0666(14) 0.0558(12) 0.0630(13) 0.0196(10) 0.0039(11) 0.0020(11)
N4 0.144(3) 0.0818(19) 0.0724(17) 0.0323(14) -0.0045(17) -0.0288(19)
C9 0.0598(12) 0.0431(10) 0.0555(12) 0.0040(9) 0.0031(9) -0.0040(9)
C10 0.0803(16) 0.0572(13) 0.0521(12) 0.0086(10) -0.0038(11) -0.0048(12)
C11 0.0446(10) 0.0548(11) 0.0362(9) 0.0063(8) 0.0117(7) -0.0084(8)
C12 0.0409(10) 0.0764(15) 0.0641(13) 0.0143(11) 0.0091(9) -0.0019(10)
C13 0.108(2) 0.0466(12) 0.0695(15) -0.0127(11) 0.0273(15) -0.0244(13)
C14 0.101(2) 0.0521(13) 0.0710(15) -0.0106(11) 0.0380(14) -0.0244(13)
C15 0.0564(12) 0.0520(11) 0.0540(11) -0.0016(9) 0.0184(9) -0.0078(9)
C16 0.0490(10) 0.0407(10) 0.0483(10) 0.0019(8) 0.0155(8) 0.0007(8)
C18 0.0473(10) 0.0385(10) 0.0580(11) 0.0005(8) 0.0108(8) 0.0061(8)
C19 0.0470(10) 0.0384(9) 0.0470(10) -0.0023(7) 0.0118(8) 0.0000(7)

loop_
_atom_type_symbol
_atom_type_description
_atom_type_scat_dispersion_real
_atom_type_scat_dispersion_imag
_atom_type_scat_source
C C 0.0033 0.0016 'International Tables Vol C Tables 4.2.6.8 and 6.1.1.4'
H H 0.0000 0.0000 'International Tables Vol C Tables 4.2.6.8 and 6.1.1.4'
N N 0.0061 0.0033 'International Tables Vol C Tables 4.2.6.8 and 6.1.1.4'
O O 0.0106 0.0060 'International Tables Vol C Tables 4.2.6.8 and 6.1.1.4'
S S 0.1246 0.1234 'International Tables Vol C Tables 4.2.6.8 and 6.1.1.4'

loop_
_geom_angle_atom_site_label_1
_geom_angle_atom_site_label_2
_geom_angle_atom_site_label_3
_geom_angle
O1 S1 O2 118.81(9)
O1 S1 N2 109.26(9)
O2 S1 N2 102.76(8)
O1 S1 C4 108.81(9)
O2 S1 C4 108.40(9)
N2 S1 C4 108.31(9)
C19 O4 H4 113.8(19)
C3 N1 C2 116.06(18)
C3 N2 S1 127.15(13)
C3 N2 H2 118.8(19)
S1 N2 H2 114.0(18)
C3 N3 C11 116.86(16)
C18 C17 C16 124.05(18)
C18 C17 H17 118.0
C16 C17 H17 118.0
C2 C1 C11 119.19(19)
C2 C1 H1 120.4
C11 C1 H1 120.4
N1 C2 C1 121.22(18)
N1 C2 C13 115.7(2)
C1 C2 C13 123.1(2)
N1 C3 N3 126.80(17)
N1 C3 N2 118.83(17)
N3 C3 N2 114.37(15)
C9 C4 C5 119.57(19)
C9 C4 S1 118.37(15)
C5 C4 S1 122.04(16)
C6 C5 C4 119.6(2)
C6 C5 H5 120.2
C4 C5 H5 120.2
C5 C6 C7 121.3(2)
C5 C6 H6 119.4
C7 C6 H6 119.4
N4 C7 C10 119.6(3)
N4 C7 C6 122.4(3)
C10 C7 C6 118.0(2)
C7 N4 H4A 113(3)
C7 N4 H5A 118(2)
H4A N4 H5A 128(3)
C10 C9 C4 120.5(2)
C10 C9 H9 119.7
C4 C9 H9 119.7
C9 C10 C7 121.1(2)
C9 C10 H10 119.5
C7 C10 H10 119.5
N3 C11 C1 119.86(19)
N3 C11 C12 116.65(17)
C1 C11 C12 123.48(19)
C11 C12 H12A 109.5
C11 C12 H12B 109.5
H12A C12 H12B 109.5
C11 C12 H12C 109.5
H12A C12 H12C 109.5
H12B C12 H12C 109.5
C2 C13 H13A 109.5
C2 C13 H13B 109.5
H13A C13 H13B 109.5
C2 C13 H13C 109.5
H13A C13 H13C 109.5
H13B C13 H13C 109.5
C15 C14 H14A 109.5
C15 C14 H14B 109.5
H14A C14 H14B 109.5
C15 C14 H14C 109.5
H14A C14 H14C 109.5
H14B C14 H14C 109.5
C16 C15 C14 124.5(2)
C16 C15 H15 117.7
C14 C15 H15 117.7
C15 C16 C17 125.1(2)
C15 C16 H16 117.4
C17 C16 H16 117.4
C17 C18 C19 125.02(18)
C17 C18 H18 117.5
C19 C18 H18 117.5
O3 C19 O4 122.65(17)
O3 C19 C18 121.58(17)
O4 C19 C18 115.77(17)

loop_
_geom_bond_atom_site_label_1
_geom_bond_atom_site_label_2
_geom_bond_distance
S1 O1 1.4286(15)
S1 O2 1.4291(15)
S1 N2 1.6441(16)
S1 C4 1.7434(19)
O3 C19 1.228(2)
O4 C19 1.305(2)
O4 H4 0.91(3)
N1 C3 1.326(2)
N1 C2 1.343(3)
N2 C3 1.377(2)
N2 H2 0.82(3)
N3 C3 1.339(2)
N3 C11 1.343(2)
C17 C18 1.326(3)
C17 C16 1.435(3)
C17 H17 0.9300
C1 C2 1.373(3)
C1 C11 1.383(3)
C1 H1 0.9300
C2 C13 1.497(3)
C4 C9 1.385(3)
C4 C5 1.388(3)
C5 C6 1.380(3)
C5 H5 0.9300
C6 C7 1.394(4)
C6 H6 0.9300
C7 N4 1.363(3)
C7 C10 1.393(3)
N4 H4A 0.86(4)
N4 H5A 0.92(4)
C9 C10 1.366(3)
C9 H9 0.9300
C10 H10 0.9300
C11 C12 1.491(3)
C12 H12A 0.9600
C12 H12B 0.9600
C12 H12C 0.9600
C13 H13A 0.9600
C13 H13B 0.9600
C13 H13C 0.9600
C14 C15 1.488(3)
C14 H14A 0.9600
C14 H14B 0.9600
C14 H14C 0.9600
C15 C16 1.321(3)
C15 H15 0.9300
C16 H16 0.9300
C18 C19 1.460(3)
C18 H18 0.9300

loop_
_cod_related_entry_id
_cod_related_entry_database
_cod_related_entry_code
1 ChemSpider 30661310
